data_4001892
loop_
_publ_author_name
'Barin, Gokhan'
'Krungleviciute, Vaiva'
'Gomez-Gualdron, Diego A.'
'Sarjeant, Amy A.'
'Snurr, Randall Q.'
'Hupp, Joseph T.'
'Yildirim, Taner'
'Farha, Omar K.'

_publ_section_title
;
 Isoreticular Series of (3,24)-Connected Metal--Organic Frameworks: Facile
 Synthesis and High Methane Uptake Properties
;
_journal_issue 5
_journal_name_full 'Chemistry of Materials'
_journal_page_first 1912
_journal_paper_doi 10.1021/cm404155s
_journal_volume 26
_journal_year 2014
_chemical_formula_moiety 'C192 H96 Cu12 N40 O60'
_chemical_formula_sum 'C192 H96 Cu12 N40 O60'
_chemical_formula_weight 4685.56
_chemical_name_systematic
;
 ?
;
_space_group_crystal_system tetragonal
_space_group_IT_number 87
_space_group_name_Hall '-I 4'
_space_group_name_H-M_alt 'I 4/m'
_symmetry_space_group_name_Hall '-I 4'
_symmetry_space_group_name_H-M 'I 4/m'
_atom_sites_solution_hydrogens geom
_atom_sites_solution_primary direct
_audit_creation_date 2013-04-10
_audit_creation_method
;
  Olex2 1.2
  (compiled Mar 21 2013 11:17:50, GUI svn.r4446)
;
_cell_angle_alpha 90
_cell_angle_beta 90
_cell_angle_gamma 90
_cell_formula_units_Z 4
_cell_length_a 34.6853(6)
_cell_length_b 34.6853(6)
_cell_length_c 50.6917(13)
_cell_measurement_reflns_used 9940
_cell_measurement_temperature 100(2)
_cell_measurement_theta_max 57.99
_cell_measurement_theta_min 2.51
_cell_volume 60986(2)
_computing_cell_refinement 'SAINT V7.23A (Bruker, 2005)'
_computing_data_collection 'APEX2 V2.1-4 (Bruker, 2007)'
_computing_data_reduction 'Bruker SAINT'
_computing_molecular_graphics
;
O. V. Dolomanov, L. J. Bourhis, R. J. Gildea, J. A. K. Howard and H. Puschmann,
OLEX2: a complete structure solution, refinement and analysis program.
J. Appl. Cryst. (2009). 42, 339-341.
;
_computing_publication_material
;
O. V. Dolomanov, L. J. Bourhis, R. J. Gildea, J. A. K. Howard and H. Puschmann,
OLEX2: a complete structure solution, refinement and analysis program.
J. Appl. Cryst. (2009). 42, 339-341.
;
_computing_structure_refinement
;
SHELXL, G.M. Sheldrick, Acta Cryst.
(2008). A64, 112-122
;
_computing_structure_solution
;
SHELXS, G.M. Sheldrick, Acta Cryst.
(2008). A64, 112-122
;
_diffrn_ambient_temperature 100.01
_diffrn_detector_area_resol_mean 8
_diffrn_measured_fraction_theta_full 0.769
_diffrn_measured_fraction_theta_max 1.000
_diffrn_measurement_device_type 'Bruker Kappa APEX CCD area detector'
_diffrn_measurement_method '\w and \f scans'
_diffrn_radiation_monochromator 'Quazar optics'
_diffrn_radiation_type CuK\a
_diffrn_radiation_wavelength 1.54178
_diffrn_reflns_av_R_equivalents 0.0730
_diffrn_reflns_av_unetI/netI 0.0664
_diffrn_reflns_Laue_measured_fraction_full 0.769
_diffrn_reflns_Laue_measured_fraction_max 1.000
_diffrn_reflns_limit_h_max 37
_diffrn_reflns_limit_h_min -38
_diffrn_reflns_limit_k_max 29
_diffrn_reflns_limit_k_min -38
_diffrn_reflns_limit_l_max 54
_diffrn_reflns_limit_l_min -56
_diffrn_reflns_number 84899
_diffrn_reflns_point_group_measured_fraction_full 0.769
_diffrn_reflns_point_group_measured_fraction_max 1.000
_diffrn_reflns_theta_full 67.679
_diffrn_reflns_theta_max 58.77
_diffrn_reflns_theta_min 1.80
_diffrn_source microsource
_diffrn_standards_number 0
_exptl_absorpt_coefficient_mu 0.709
_exptl_absorpt_correction_T_max 0.7515
_exptl_absorpt_correction_T_min 0.6370
_exptl_absorpt_correction_type multi-scan
_exptl_absorpt_process_details
;
SADABS-2008/1 (Bruker,2008) was used for absorption correction.
wR2(int) was 0.0684 before and 0.0584 after correction.
The Ratio of minimum to maximum transmission is 0.8476.
The \l/2 correction factor is 0.0015.
;
_exptl_crystal_colour yellow
_exptl_crystal_colour_primary yellow
_exptl_crystal_density_diffrn 0.510
_exptl_crystal_description block
_exptl_crystal_F_000 9424
_exptl_crystal_size_max 0.229
_exptl_crystal_size_mid 0.171
_exptl_crystal_size_min 0.115
_refine_diff_density_max 0.692
_refine_diff_density_min -0.409
_refine_diff_density_rms 0.042
_refine_ls_extinction_method none
_refine_ls_goodness_of_fit_ref 0.868
_refine_ls_hydrogen_treatment constr
_refine_ls_matrix_type full
_refine_ls_number_parameters 691
_refine_ls_number_reflns 21496
_refine_ls_number_restraints 207
_refine_ls_restrained_S_all 0.904
_refine_ls_R_factor_all 0.1075
_refine_ls_R_factor_gt 0.0735
_refine_ls_shift/su_max 0.002
_refine_ls_shift/su_mean 0.000
_refine_ls_structure_factor_coef Fsqd
_refine_ls_weighting_details
;
 w=1/[\s^2^(Fo^2^)+(0.1493P)^2^]
 where P=(Fo^2^+2Fc^2^)/3
;
_refine_ls_weighting_scheme calc
_refine_ls_wR_factor_gt 0.2170
_refine_ls_wR_factor_ref 0.2337
_reflns_Friedel_coverage 0.000
_reflns_number_gt 10384
_reflns_number_total 21496
_reflns_threshold_expression 'I > 2\s(I)'
_cod_data_source_file cm404155s_si_003.cif
_cod_data_source_block n2610_a
_cod_original_cell_volume 60986(3)
_cod_database_code 4001892
_shelx_space_group_comment
;
The symmetry employed for this shelxl refinement is uniquely defined
by the following loop, which should always be used as a source of
symmetry information in preference to the above space-group names.
They are only intended as comments.
;
_olex2_refinement_description
;
1. Fixed Uiso
 At 1.2 times of:
  All C(H) groups
2. Restrained distances
 N7-C41 \\sim N9-C42
 with sigma of 0.02
 N8-N7 \\sim N9-N8
 with sigma of 0.02
 N8-C41 \\sim N9-C41
 with sigma of 0.02
 C12-C11 \\sim C16-C11 \\sim C16-C15 \\sim C15-C14 \\sim C14-C13 \\sim C13-C12 
 \\sim C31-C30 \\sim C30-C29
 \\sim C29-C28 \\sim C28-C27 \\sim C32-C27 \\sim C32-C31 \\sim C46-C45 \\sim 
 C47-C46 \\sim C48-C47 \\sim C48-
 C43 \\sim C44-C43 \\sim C45-C44
 with sigma of 0.02
 C15-C13 \\sim C16-C12 \\sim C29-C31 \\sim C32-C28 \\sim C44-C48 \\sim C47-C45
 with sigma of 0.02
 C16-C13 \\sim C15-C12 \\sim C11-C14 \\sim C31-C28 \\sim C29-C32 \\sim C30-C27
 \\sim C45-C48 \\sim C44-C47
 \\sim C46-C43
 with sigma of 0.02
3.a Aromatic/amide H refined with riding coordinates:
 C3(H3), C5(H5), C7(H7), C9(H9), C12(H12), C13(H13), C15(H15), C16(H16),
 C19(H19), C21(H21), C23(H23), C25(H25), C28(H28), C29(H29), C31(H31), C32(H32),
  C35(H35), C37(H37), C39(H39), C48(H48), C47(H47), C45(H45), C44(H44), C41(H41)
;
_smtbx_masks_special_details
;
The solvent masking procedure as implemented in Olex2 was used to remove the
electronic contribution of solvent molecules from the refinement.  As the exact
solvent content is not known, only the atoms used in the refinement model are
reported in the formula here.

Total solvent accessible volume / cell = 47479.0 Ang^3^ [77.9%]
Total electron count / cell = 10694.7
;
_shelx_estimated_absorpt_t_max 0.923
_shelx_estimated_absorpt_t_min 0.854
_shelxl_version_number 2012-9

loop_
_space_group_symop_operation_xyz
'x, y, z'
'-x, -y, z'
'-y, x, z'
'y, -x, z'
'x+1/2, y+1/2, z+1/2'
'-x+1/2, -y+1/2, z+1/2'
'-y+1/2, x+1/2, z+1/2'
'y+1/2, -x+1/2, z+1/2'
'-x, -y, -z'
'x, y, -z'
'y, -x, -z'
'-y, x, -z'
'-x+1/2, -y+1/2, -z+1/2'
'x+1/2, y+1/2, -z+1/2'
'y+1/2, -x+1/2, -z+1/2'
'-y+1/2, x+1/2, -z+1/2'

loop_
_atom_site_label
_atom_site_type_symbol
_atom_site_fract_x
_atom_site_fract_y
_atom_site_fract_z
_atom_site_U_iso_or_equiv
_atom_site_adp_type
_atom_site_occupancy
_atom_site_site_symmetry_order
_atom_site_calc_flag
_atom_site_refinement_flags_posn
_atom_site_refinement_flags_adp
_atom_site_refinement_flags_occupancy
Cu1 Cu 0.08862(3) 0.29021(2) 1.0000 0.0985(3) Uani 1 2 d S T P
Cu2 Cu 0.06661(3) 0.21673(2) 1.0000 0.0929(3) Uani 1 2 d S T P
Cu3 Cu 0.14372(2) 0.07323(2) 0.88719(2) 0.0879(2) Uani 1 1 d . . .
Cu4 Cu 0.19229(2) 0.09868(2) 0.85052(2) 0.0932(2) Uani 1 1 d . . .
O1 O 0.12320(10) 0.27085(10) 0.97240(6) 0.1157(10) Uani 1 1 d . . .
O2 O 0.10530(9) 0.20849(8) 0.97254(5) 0.1003(9) Uani 1 1 d . . .
O3 O 0.15598(9) 0.12162(8) 0.90469(6) 0.0998(8) Uani 1 1 d . . .
O4 O 0.19217(9) 0.14605(9) 0.87146(6) 0.1060(9) Uani 1 1 d . . .
O5 O 0.11173(17) 0.34774(13) 1.0000 0.1424(19) Uani 1 2 d S T P
O6 O 0.04589(17) 0.15768(15) 1.0000 0.200(3) Uani 1 2 d S T P
O7 O 0.10613(11) 0.04895(15) 0.91680(7) 0.1634(18) Uani 1 1 d . . .
O8 O 0.23068(12) 0.11976(11) 0.82105(8) 0.1417(13) Uani 1 1 d . . .
O9 O -0.04839(10) 0.70114(9) 0.97322(6) 0.1143(10) Uani 1 1 d . . .
O10 O -0.03144(10) 0.76391(9) 0.97260(6) 0.1092(9) Uani 1 1 d . . .
O11 O 0.05114(8) 0.81014(9) 0.90263(6) 0.1005(9) Uani 1 1 d . . .
O12 O 0.07762(9) 0.76842(8) 0.87424(6) 0.1058(9) Uani 1 1 d . . .
O13 O 0.38385(9) 0.64543(10) 0.66719(6) 0.1111(10) Uani 1 1 d . . .
O14 O 0.39938(9) 0.60518(8) 0.63406(6) 0.1018(9) Uani 1 1 d . . .
O15 O 0.36090(8) 0.47161(8) 0.63595(6) 0.0970(8) Uani 1 1 d . . .
O16 O 0.31535(9) 0.45237(8) 0.66528(6) 0.1002(9) Uani 1 1 d . . .
N1 N 0.2106(2) 0.28651(14) 0.89563(13) 0.193(3) Uani 1 1 d . . .
N2 N 0.2445(3) 0.28469(19) 0.8843(2) 0.361(8) Uani 1 1 d . . .
N3 N 0.2543(3) 0.3199(2) 0.8782(2) 0.306(6) Uani 1 1 d . . .
N4 N 0.0600(3) 0.64098(15) 0.91948(13) 0.236(4) Uani 1 1 d . . .
N5 N 0.0527(4) 0.6132(2) 0.9353(2) 0.432(11) Uani 1 1 d . . .
N6 N 0.0722(5) 0.5839(2) 0.9288(2) 0.497(13) Uani 1 1 d . . .
N10 N 0.2247(4) 0.50343(18) 0.8675(2) 0.439(10) Uani 1 1 d . . .
N7 N 0.3110(3) 0.56239(15) 0.73124(13) 0.267(5) Uani 1 1 d D . .
N8 N 0.3140(5) 0.5945(2) 0.74353(19) 0.516(14) Uani 1 1 d D . .
N9 N 0.2983(4) 0.5921(2) 0.76588(18) 0.404(9) Uani 1 1 d D . .
C1 C 0.12229(14) 0.23736(13) 0.96400(8) 0.0913(13) Uani 1 1 d . . .
C2 C 0.15005(14) 0.22865(14) 0.94042(9) 0.1019(13) Uani 1 1 d . . .
C3 C 0.15240(13) 0.19255(13) 0.92977(9) 0.0956(12) Uani 1 1 d . . .
H3 H 0.1387 0.1717 0.9375 0.115 Uiso 1 1 calc R U .
C4 C 0.17508(13) 0.18647(13) 0.90744(9) 0.0973(13) Uani 1 1 d . . .
C5 C 0.19431(16) 0.21598(16) 0.89634(12) 0.1286(19) Uani 1 1 d . . .
H5 H 0.2087 0.2120 0.8806 0.154 Uiso 1 1 calc R U .
C6 C 0.1931(2) 0.25306(16) 0.90816(13) 0.149(2) Uani 1 1 d . . .
C7 C 0.16990(17) 0.25893(15) 0.93015(11) 0.1247(17) Uani 1 1 d . . .
H7 H 0.1679 0.2838 0.9379 0.150 Uiso 1 1 calc R U .
C8 C 0.17343(13) 0.14790(12) 0.89288(9) 0.0899(12) Uani 1 1 d . . .
C9 C 0.2001(3) 0.3212(2) 0.89759(16) 0.211(4) Uani 1 1 d . . .
H9 H 0.1779 0.3311 0.9063 0.253 Uiso 1 1 calc R U .
C10 C 0.2282(3) 0.3416(2) 0.8842(2) 0.233(5) Uani 1 1 d . . .
C11 C 0.2243(4) 0.3855(2) 0.8793(2) 0.298(8) Uani 1 1 d D . .
C12 C 0.1924(4) 0.4050(3) 0.8816(3) 0.440(14) Uani 1 1 d D . .
H12 H 0.1696 0.3923 0.8872 0.528 Uiso 1 1 calc R U .
C13 C 0.1914(4) 0.4425(3) 0.8765(2) 0.430(13) Uani 1 1 d D . .
H13 H 0.1672 0.4553 0.8769 0.516 Uiso 1 1 calc R U .
C14 C 0.2227(4) 0.4630(2) 0.8706(2) 0.295(8) Uani 1 1 d D . .
C15 C 0.2552(4) 0.4445(3) 0.8693(3) 0.61(2) Uani 1 1 d D . .
H15 H 0.2780 0.4580 0.8647 0.733 Uiso 1 1 calc R U .
C16 C 0.2569(4) 0.4038(3) 0.8748(3) 0.510(17) Uani 1 1 d D . .
H16 H 0.2809 0.3906 0.8752 0.612 Uiso 1 1 calc R U .
C17 C -0.03087(15) 0.73004(14) 0.96508(8) 0.0956(13) Uani 1 1 d . . .
C18 C 0.00017(17) 0.72112(13) 0.94494(9) 0.1102(15) Uani 1 1 d . . .
C19 C 0.0134(2) 0.68420(17) 0.94084(12) 0.169(3) Uani 1 1 d . . .
H19 H 0.0025 0.6632 0.9502 0.203 Uiso 1 1 calc R U .
C20 C 0.0439(3) 0.67776(17) 0.92226(13) 0.175(3) Uani 1 1 d . . .
C21 C 0.0571(2) 0.70807(15) 0.90662(12) 0.149(2) Uani 1 1 d . . .
H21 H 0.0763 0.7036 0.8936 0.178 Uiso 1 1 calc R U .
C22 C 0.04244(15) 0.74414(14) 0.91000(9) 0.1046(14) Uani 1 1 d . . .
C23 C 0.01552(14) 0.75102(14) 0.92968(9) 0.1056(14) Uani 1 1 d . . .
H23 H 0.0073 0.7767 0.9329 0.127 Uiso 1 1 calc R U .
C24 C 0.05649(13) 0.77770(13) 0.89348(9) 0.0950(13) Uani 1 1 d . . .
C25 C 0.0873(4) 0.6301(2) 0.9038(2) 0.315(8) Uani 1 1 d . . .
H25 H 0.1000 0.6458 0.8912 0.377 Uiso 1 1 calc R U .
C26 C 0.0947(5) 0.5920(3) 0.9085(2) 0.407(12) Uani 1 1 d . . .
C27 C 0.1328(4) 0.5697(2) 0.8986(2) 0.371(11) Uani 1 1 d D . .
C28 C 0.1405(5) 0.5754(3) 0.8748(2) 0.530(18) Uani 1 1 d D . .
H28 H 0.1269 0.5940 0.8647 0.636 Uiso 1 1 calc R U .
C29 C 0.1683(5) 0.5545(4) 0.8643(3) 0.76(3) Uani 1 1 d D . .
H29 H 0.1751 0.5603 0.8466 0.917 Uiso 1 1 calc R U .
C30 C 0.1884(4) 0.5253(2) 0.8762(2) 0.419(12) Uani 1 1 d D . .
C31 C 0.1793(5) 0.5196(4) 0.9013(3) 0.78(3) Uani 1 1 d D . .
H31 H 0.1922 0.5004 0.9113 0.936 Uiso 1 1 calc R U .
C32 C 0.1501(5) 0.5426(4) 0.9129(2) 0.62(2) Uani 1 1 d D . .
H32 H 0.1430 0.5386 0.9307 0.745 Uiso 1 1 calc R U .
C33 C 0.38415(12) 0.61337(13) 0.65527(9) 0.0908(12) Uani 1 1 d . . .
C34 C 0.36505(14) 0.58056(13) 0.66970(9) 0.1004(14) Uani 1 1 d . . .
C35 C 0.34967(19) 0.58608(15) 0.69355(11) 0.139(2) Uani 1 1 d . . .
H35 H 0.3520 0.6103 0.7021 0.167 Uiso 1 1 calc R U .
C36 C 0.3295(2) 0.55490(17) 0.70603(12) 0.150(2) Uani 1 1 d . . .
C37 C 0.32694(17) 0.51921(15) 0.69445(11) 0.131(2) Uani 1 1 d . . .
H37 H 0.3146 0.4984 0.7032 0.158 Uiso 1 1 calc R U .
C38 C 0.34298(13) 0.51448(13) 0.66953(9) 0.0969(13) Uani 1 1 d . . .
C39 C 0.36263(12) 0.54447(13) 0.65760(8) 0.0916(12) Uani 1 1 d . . .
H39 H 0.3746 0.5405 0.6410 0.110 Uiso 1 1 calc R U .
C40 C 0.33828(13) 0.47527(12) 0.65482(9) 0.0906(13) Uani 1 1 d . . .
C43 C 0.2722(4) 0.5434(2) 0.7956(2) 0.432(12) Uani 1 1 d D . .
C48 C 0.2539(5) 0.5106(3) 0.7947(2) 0.562(19) Uani 1 1 d D . .
H48 H 0.2515 0.4969 0.7785 0.674 Uiso 1 1 calc R U .
C47 C 0.2382(5) 0.4962(3) 0.8177(3) 0.70(3) Uani 1 1 d D . .
H47 H 0.2264 0.4715 0.8175 0.839 Uiso 1 1 calc R U .
C46 C 0.2392(4) 0.5164(2) 0.8404(2) 0.463(14) Uani 1 1 d D . .
C45 C 0.2555(6) 0.5505(3) 0.8397(2) 0.68(3) Uani 1 1 d D . .
H45 H 0.2572 0.5654 0.8553 0.813 Uiso 1 1 calc R U .
C44 C 0.2702(6) 0.5649(2) 0.8167(2) 0.58(2) Uani 1 1 d D . .
H44 H 0.2791 0.5908 0.8161 0.695 Uiso 1 1 calc R U .
C41 C 0.2957(3) 0.53902(19) 0.74736(17) 0.238(5) Uani 1 1 d D . .
H41 H 0.2900 0.5127 0.7439 0.285 Uiso 1 1 calc R U .
C42 C 0.2890(4) 0.5573(2) 0.76987(19) 0.302(8) Uani 1 1 d D . .

loop_
_atom_site_aniso_label
_atom_site_aniso_U_11
_atom_site_aniso_U_22
_atom_site_aniso_U_33
_atom_site_aniso_U_23
_atom_site_aniso_U_13
_atom_site_aniso_U_12
Cu1 0.1317(7) 0.0822(6) 0.0817(5) 0.000 0.000 -0.0266(5)
Cu2 0.1226(7) 0.0812(5) 0.0749(5) 0.000 0.000 -0.0201(5)
Cu3 0.0892(4) 0.0885(4) 0.0861(4) 0.0217(3) 0.0111(3) 0.0059(3)
Cu4 0.0918(4) 0.0998(4) 0.0880(4) 0.0243(3) 0.0143(3) 0.0034(3)
O1 0.147(3) 0.090(2) 0.110(2) -0.0094(18) 0.020(2) -0.031(2)
O2 0.138(2) 0.0810(19) 0.0820(17) 0.0073(15) 0.0102(17) -0.0177(18)
O3 0.114(2) 0.094(2) 0.0918(19) 0.0207(16) 0.0211(16) -0.0024(17)
O4 0.108(2) 0.105(2) 0.105(2) 0.0271(17) 0.0256(18) 0.0040(18)
O5 0.180(5) 0.088(3) 0.160(4) 0.000 0.000 -0.037(3)
O6 0.126(4) 0.087(3) 0.387(11) 0.000 0.000 -0.014(3)
O7 0.128(3) 0.275(5) 0.088(2) 0.026(3) 0.0072(19) -0.077(3)
O8 0.158(3) 0.128(3) 0.138(3) 0.028(2) 0.045(2) -0.022(2)
O9 0.156(3) 0.090(2) 0.096(2) 0.0040(17) 0.0157(19) -0.024(2)
O10 0.144(3) 0.081(2) 0.103(2) -0.0024(17) 0.0148(19) -0.0199(19)
O11 0.107(2) 0.089(2) 0.106(2) -0.0049(17) 0.0277(17) -0.0053(17)
O12 0.124(2) 0.0880(19) 0.106(2) -0.0030(17) 0.0231(19) -0.0049(17)
O13 0.129(3) 0.112(2) 0.0923(19) -0.0141(18) 0.0346(18) -0.011(2)
O14 0.116(2) 0.096(2) 0.094(2) -0.0121(16) 0.0246(18) -0.0129(17)
O15 0.0946(19) 0.097(2) 0.099(2) 0.0140(16) 0.0262(17) -0.0031(16)
O16 0.106(2) 0.0937(19) 0.101(2) 0.0233(16) 0.0200(17) -0.0032(17)
N1 0.234(6) 0.076(3) 0.269(7) 0.010(3) 0.158(6) -0.001(3)
N2 0.365(11) 0.112(5) 0.607(18) 0.021(7) 0.379(13) 0.011(6)
N3 0.381(12) 0.093(4) 0.445(14) 0.030(6) 0.297(11) 0.019(6)
N4 0.423(11) 0.087(4) 0.197(6) 0.032(4) 0.190(7) 0.062(5)
N5 0.67(2) 0.157(6) 0.466(15) 0.155(8) 0.443(16) 0.198(10)
N6 0.85(3) 0.166(6) 0.471(16) 0.166(9) 0.530(19) 0.221(11)
N10 0.81(2) 0.095(4) 0.411(13) 0.048(6) 0.469(16) 0.037(8)
N7 0.514(13) 0.082(3) 0.205(6) -0.006(4) 0.250(8) -0.042(5)
N8 1.10(4) 0.136(6) 0.307(10) -0.060(6) 0.484(18) -0.174(11)
N9 0.79(3) 0.172(7) 0.249(9) -0.022(6) 0.336(13) -0.126(10)
C1 0.135(4) 0.071(3) 0.068(2) 0.012(2) 0.002(2) -0.031(3)
C2 0.120(4) 0.088(3) 0.097(3) 0.018(3) 0.017(3) -0.016(3)
C3 0.107(3) 0.083(3) 0.098(3) 0.012(2) 0.005(3) -0.013(3)
C4 0.100(3) 0.083(3) 0.108(3) 0.022(3) 0.020(3) -0.015(3)
C5 0.141(5) 0.102(4) 0.143(4) 0.012(3) 0.050(4) 0.017(3)
C6 0.185(6) 0.089(4) 0.173(6) 0.013(4) 0.083(5) -0.004(4)
C7 0.163(5) 0.089(3) 0.122(4) 0.007(3) 0.040(4) -0.006(3)
C8 0.091(3) 0.071(3) 0.108(3) 0.029(3) 0.020(3) 0.008(2)
C9 0.303(10) 0.098(5) 0.232(8) 0.033(5) 0.158(8) 0.045(6)
C10 0.308(11) 0.116(6) 0.276(10) 0.028(6) 0.197(10) 0.026(7)
C11 0.432(17) 0.137(7) 0.324(13) 0.028(7) 0.297(13) -0.005(9)
C12 0.66(3) 0.192(11) 0.47(2) 0.147(12) 0.46(2) 0.161(14)
C13 0.68(3) 0.141(8) 0.47(2) 0.141(10) 0.46(2) 0.108(12)
C14 0.468(18) 0.121(7) 0.294(12) 0.061(7) 0.270(13) 0.080(9)
C15 0.92(4) 0.123(8) 0.79(4) 0.069(13) 0.73(4) 0.065(15)
C16 0.73(3) 0.124(8) 0.68(3) 0.028(11) 0.59(3) 0.029(12)
C17 0.148(4) 0.077(3) 0.062(2) 0.003(2) 0.016(2) -0.031(3)
C18 0.166(5) 0.065(3) 0.100(3) -0.004(2) 0.023(3) -0.014(3)
C19 0.286(9) 0.096(4) 0.124(4) 0.011(3) 0.080(5) -0.003(5)
C20 0.286(9) 0.085(4) 0.155(5) 0.009(4) 0.102(6) 0.014(5)
C21 0.221(7) 0.085(4) 0.140(5) 0.004(3) 0.082(5) -0.005(4)
C22 0.129(4) 0.082(3) 0.103(3) -0.006(3) 0.035(3) -0.014(3)
C23 0.123(4) 0.088(3) 0.106(3) -0.008(3) 0.009(3) -0.014(3)
C24 0.098(3) 0.083(3) 0.104(3) -0.027(3) 0.035(3) -0.012(2)
C25 0.56(2) 0.085(5) 0.296(11) 0.034(6) 0.292(14) 0.073(8)
C26 0.75(3) 0.160(8) 0.306(13) 0.099(8) 0.373(18) 0.166(12)
C27 0.72(3) 0.112(6) 0.282(11) 0.075(6) 0.345(15) 0.167(10)
C28 0.96(4) 0.169(9) 0.46(2) 0.118(11) 0.57(3) 0.208(15)
C29 1.31(6) 0.188(11) 0.79(4) 0.264(18) 0.88(5) 0.28(2)
C30 0.75(3) 0.099(5) 0.406(16) 0.050(7) 0.47(2) 0.082(10)
C31 1.32(6) 0.205(12) 0.81(4) 0.140(18) 0.94(5) 0.20(2)
C32 1.02(4) 0.214(11) 0.63(3) 0.201(16) 0.69(3) 0.30(2)
C33 0.092(3) 0.093(3) 0.087(3) -0.022(3) 0.032(2) -0.017(2)
C34 0.128(4) 0.087(3) 0.087(3) -0.005(2) 0.038(3) -0.007(3)
C35 0.206(6) 0.094(3) 0.116(4) -0.007(3) 0.071(4) -0.005(4)
C36 0.212(7) 0.108(4) 0.130(4) -0.002(4) 0.090(5) -0.026(4)
C37 0.172(5) 0.088(4) 0.134(4) 0.004(3) 0.063(4) -0.011(3)
C38 0.109(3) 0.089(3) 0.093(3) 0.014(2) 0.029(3) 0.001(3)
C39 0.097(3) 0.106(3) 0.072(2) 0.011(2) 0.020(2) -0.002(3)
C40 0.093(3) 0.072(3) 0.106(3) 0.040(2) 0.027(3) 0.004(2)
C43 0.81(3) 0.076(4) 0.407(15) -0.008(7) 0.501(19) -0.023(9)
C48 1.05(4) 0.139(8) 0.49(2) 0.007(10) 0.64(3) -0.018(15)
C47 1.25(6) 0.166(9) 0.69(3) -0.020(14) 0.84(4) -0.010(18)
C46 0.84(3) 0.091(5) 0.463(18) 0.033(8) 0.54(2) 0.026(10)
C45 1.38(6) 0.136(8) 0.52(2) 0.068(11) 0.73(4) 0.071(18)
C44 1.22(5) 0.117(6) 0.400(17) -0.003(9) 0.60(3) 0.000(14)
C41 0.398(13) 0.106(4) 0.209(8) 0.006(5) 0.211(9) 0.000(6)
C42 0.55(2) 0.121(6) 0.233(9) -0.009(6) 0.276(12) -0.052(8)

loop_
_atom_type_symbol
_atom_type_description
_atom_type_scat_dispersion_real
_atom_type_scat_dispersion_imag
_atom_type_scat_source
C C 0.0181 0.0091 'International Tables Vol C Tables 4.2.6.8 and 6.1.1.4'
H H 0.0000 0.0000 'International Tables Vol C Tables 4.2.6.8 and 6.1.1.4'
Cu Cu -1.9646 0.5888 'International Tables Vol C Tables 4.2.6.8 and 6.1.1.4'
N N 0.0311 0.0180 'International Tables Vol C Tables 4.2.6.8 and 6.1.1.4'
O O 0.0492 0.0322 'International Tables Vol C Tables 4.2.6.8 and 6.1.1.4'

loop_
_geom_angle_atom_site_label_1
_geom_angle_atom_site_label_2
_geom_angle_atom_site_label_3
_geom_angle
_geom_angle_site_symmetry_1
_geom_angle_site_symmetry_3
O1 Cu1 Cu2 81.22(10) 10_557 .
O1 Cu1 Cu2 81.22(10) . .
O1 Cu1 O1 91.0(2) . 10_557
O1 Cu1 O5 95.15(15) . .
O1 Cu1 O5 95.15(15) 10_557 .
O1 Cu1 O9 167.68(14) 10_557 2_565
O1 Cu1 O9 89.65(14) . 2_565
O1 Cu1 O9 89.64(14) 10_557 9_567
O1 Cu1 O9 167.68(14) . 9_567
O5 Cu1 Cu2 174.78(17) . .
O9 Cu1 Cu2 86.72(10) 9_567 .
O9 Cu1 Cu2 86.72(10) 2_565 .
O9 Cu1 O5 97.05(15) 9_567 .
O9 Cu1 O5 97.05(15) 2_565 .
O9 Cu1 O9 87.1(2) 2_565 9_567
O2 Cu2 Cu1 86.74(9) . .
O2 Cu2 Cu1 86.74(9) 10_557 .
O2 Cu2 O2 90.85(18) 10_557 .
O2 Cu2 O6 95.13(14) 10_557 .
O2 Cu2 O6 95.13(14) . .
O2 Cu2 O10 88.44(13) . 2_565
O2 Cu2 O10 168.15(14) 10_557 2_565
O2 Cu2 O10 168.15(14) . 9_567
O2 Cu2 O10 88.44(13) 10_557 9_567
O6 Cu2 Cu1 177.33(16) . .
O10 Cu2 Cu1 81.41(10) 2_565 .
O10 Cu2 Cu1 81.41(10) 9_567 .
O10 Cu2 O6 96.71(15) 9_567 .
O10 Cu2 O6 96.71(15) 2_565 .
O10 Cu2 O10 89.8(2) 2_565 9_567
O3 Cu3 Cu4 83.91(9) . .
O3 Cu3 O7 98.72(15) . .
O3 Cu3 O14 88.95(13) . 15_456
O3 Cu3 O15 167.97(12) . 13_556
O7 Cu3 Cu4 176.25(15) . .
O11 Cu3 Cu4 83.73(9) 3_655 .
O11 Cu3 O3 88.65(13) 3_655 .
O11 Cu3 O7 93.64(15) 3_655 .
O11 Cu3 O14 167.20(13) 3_655 15_456
O11 Cu3 O15 89.75(13) 3_655 13_556
O14 Cu3 Cu4 83.52(9) 15_456 .
O14 Cu3 O7 99.15(15) 15_456 .
O15 Cu3 Cu4 84.07(9) 13_556 .
O15 Cu3 O7 93.28(15) 13_556 .
O15 Cu3 O14 89.98(13) 13_556 15_456
O4 Cu4 Cu3 84.15(9) . .
O4 Cu4 O8 95.37(14) . .
O4 Cu4 O12 88.94(14) . 3_655
O4 Cu4 O16 168.40(12) . 13_556
O8 Cu4 Cu3 179.18(12) . .
O12 Cu4 Cu3 83.56(9) 3_655 .
O12 Cu4 O8 97.09(15) 3_655 .
O12 Cu4 O16 90.47(13) 3_655 13_556
O13 Cu4 Cu3 84.09(9) 15_456 .
O13 Cu4 O4 89.26(14) 15_456 .
O13 Cu4 O8 95.25(15) 15_456 .
O13 Cu4 O12 167.65(13) 15_456 3_655
O13 Cu4 O16 88.85(14) 15_456 13_556
O16 Cu4 Cu3 84.27(9) 13_556 .
O16 Cu4 O8 96.20(14) 13_556 .
C1 O1 Cu1 123.4(3) . .
C1 O2 Cu2 117.2(3) . .
C8 O3 Cu3 121.2(3) . .
C8 O4 Cu4 120.6(3) . .
C17 O9 Cu1 116.9(3) . 9_567
C17 O10 Cu2 123.6(3) . 9_567
C24 O11 Cu3 122.9(3) . 4_565
C24 O12 Cu4 120.9(3) . 4_565
C33 O13 Cu4 120.6(3) . 16_556
C33 O14 Cu3 122.0(3) . 16_556
C40 O15 Cu3 119.4(3) . 13_556
C40 O16 Cu4 119.3(3) . 13_556
N2 N1 C6 121.8(6) . .
C9 N1 N2 109.8(6) . .
C9 N1 C6 127.3(6) . .
N3 N2 N1 107.1(6) . .
C10 N3 N2 108.9(7) . .
N5 N4 C20 123.1(6) . .
N5 N4 C25 108.0(6) . .
C25 N4 C20 128.3(6) . .
N6 N5 N4 109.9(6) . .
N5 N6 C26 110.1(7) . .
C14 N10 C30 114.7(9) . .
C14 N10 C46 114.3(7) . .
C46 N10 C30 112.6(10) . .
N8 N7 C36 123.1(6) . .
C41 N7 N8 106.1(6) . .
C41 N7 C36 129.6(6) . .
N9 N8 N7 110.1(6) . .
N8 N9 C42 108.4(7) . .
O1 C1 O2 130.6(4) . .
O1 C1 C2 115.4(4) . .
O2 C1 C2 113.8(4) . .
C3 C2 C1 121.0(4) . .
C7 C2 C1 117.1(4) . .
C7 C2 C3 121.8(5) . .
C2 C3 H3 120.2 . .
C2 C3 C4 119.5(4) . .
C4 C3 H3 120.2 . .
C3 C4 C8 120.2(4) . .
C5 C4 C3 120.3(5) . .
C5 C4 C8 118.9(4) . .
C4 C5 H5 120.1 . .
C4 C5 C6 119.9(5) . .
C6 C5 H5 120.1 . .
C5 C6 N1 121.7(5) . .
C7 C6 N1 118.3(5) . .
C7 C6 C5 119.3(5) . .
C2 C7 C6 119.2(5) . .
C2 C7 H7 120.4 . .
C6 C7 H7 120.4 . .
O3 C8 O4 128.5(4) . .
O3 C8 C4 115.2(4) . .
O4 C8 C4 116.0(4) . .
N1 C9 H9 127.9 . .
N1 C9 C10 104.2(6) . .
C10 C9 H9 127.9 . .
N3 C10 C9 109.5(7) . .
N3 C10 C11 129.3(8) . .
C9 C10 C11 121.2(8) . .
C12 C11 C10 124.9(9) . .
C12 C11 C16 119.6(8) . .
C16 C11 C10 115.1(10) . .
C11 C12 H12 119.5 . .
C11 C12 C13 121.0(8) . .
C13 C12 H12 119.5 . .
C12 C13 H13 118.4 . .
C12 C13 C14 123.1(8) . .
C14 C13 H13 118.4 . .
C13 C14 N10 126.6(10) . .
C15 C14 N10 116.2(11) . .
C15 C14 C13 117.1(7) . .
C14 C15 H15 119.7 . .
C14 C15 C16 120.6(8) . .
C16 C15 H15 119.7 . .
C11 C16 C15 118.0(8) . .
C11 C16 H16 121.0 . .
C15 C16 H16 121.0 . .
O9 C17 C18 114.0(4) . .
O10 C17 O9 131.1(4) . .
O10 C17 C18 114.4(4) . .
C19 C18 C17 122.0(5) . .
C19 C18 C23 118.6(5) . .
C23 C18 C17 119.4(4) . .
C18 C19 H19 120.3 . .
C18 C19 C20 119.4(5) . .
C20 C19 H19 120.3 . .
N4 C20 C19 120.1(5) . .
C21 C20 N4 120.0(6) . .
C21 C20 C19 119.8(5) . .
C20 C21 H21 120.0 . .
C22 C21 C20 120.0(5) . .
C22 C21 H21 120.0 . .
C21 C22 C23 120.0(4) . .
C21 C22 C24 121.1(4) . .
C23 C22 C24 118.8(4) . .
C18 C23 H23 119.1 . .
C22 C23 C18 121.7(4) . .
C22 C23 H23 119.1 . .
O11 C24 O12 127.7(4) . .
O11 C24 C22 116.5(4) . .
O12 C24 C22 114.7(4) . .
N4 C25 H25 125.9 . .
N4 C25 C26 108.2(7) . .
C26 C25 H25 125.9 . .
N6 C26 C25 103.4(8) . .
N6 C26 C27 128.6(10) . .
C25 C26 C27 124.3(11) . .
C28 C27 C26 113.6(10) . .
C28 C27 C32 122.6(8) . .
C32 C27 C26 122.8(8) . .
C27 C28 H28 121.4 . .
C27 C28 C29 117.3(9) . .
C29 C28 H28 121.4 . .
C28 C29 H29 116.5 . .
C28 C29 C30 126.9(8) . .
C30 C29 H29 116.5 . .
C29 C30 N10 130.9(8) . .
C31 C30 N10 113.5(11) . .
C31 C30 C29 114.3(8) . .
C30 C31 H31 120.5 . .
C30 C31 C32 119.0(8) . .
C32 C31 H31 120.5 . .
C27 C32 C31 119.7(7) . .
C27 C32 H32 120.2 . .
C31 C32 H32 120.2 . .
O13 C33 C34 115.4(4) . .
O14 C33 O13 128.6(4) . .
O14 C33 C34 116.0(4) . .
C35 C34 C33 120.5(4) . .
C35 C34 C39 120.1(4) . .
C39 C34 C33 119.4(4) . .
C34 C35 H35 120.5 . .
C34 C35 C36 119.1(5) . .
C36 C35 H35 120.5 . .
C35 C36 N7 118.0(5) . .
C37 C36 N7 120.5(5) . .
C37 C36 C35 121.5(5) . .
C36 C37 H37 121.0 . .
C36 C37 C38 118.0(5) . .
C38 C37 H37 121.0 . .
C37 C38 C40 119.7(4) . .
C39 C38 C37 120.4(4) . .
C39 C38 C40 119.9(4) . .
C34 C39 H39 119.6 . .
C38 C39 C34 120.8(4) . .
C38 C39 H39 119.6 . .
O15 C40 C38 113.0(4) . .
O16 C40 O15 131.8(4) . .
O16 C40 C38 114.9(4) . .
C48 C43 C44 120.1(7) . .
C48 C43 C42 115.8(9) . .
C44 C43 C42 123.3(8) . .
C43 C48 H48 120.8 . .
C43 C48 C47 118.4(8) . .
C47 C48 H48 120.8 . .
C48 C47 H47 119.2 . .
C46 C47 C48 121.6(7) . .
C46 C47 H47 119.2 . .
C47 C46 N10 127.2(8) . .
C45 C46 N10 115.8(10) . .
C45 C46 C47 117.0(7) . .
C46 C45 H45 119.5 . .
C46 C45 C44 121.1(8) . .
C44 C45 H45 119.5 . .
C43 C44 C45 120.7(7) . .
C43 C44 H44 119.7 . .
C45 C44 H44 119.7 . .
N7 C41 H41 125.6 . .
N7 C41 C42 108.8(6) . .
C42 C41 H41 125.6 . .
N9 C42 C43 122.7(8) . .
N9 C42 C41 105.9(6) . .
C41 C42 C43 131.3(8) . .

loop_
_geom_bond_atom_site_label_1
_geom_bond_atom_site_label_2
_geom_bond_distance
_geom_bond_site_symmetry_2
Cu1 Cu2 2.6606(11) .
Cu1 O1 1.961(3) .
Cu1 O1 1.961(3) 10_557
Cu1 O5 2.150(4) .
Cu1 O9 1.970(3) 2_565
Cu1 O9 1.970(3) 9_567
Cu2 O2 1.954(3) .
Cu2 O2 1.954(3) 10_557
Cu2 O6 2.170(5) .
Cu2 O10 1.967(3) 9_567
Cu2 O10 1.967(3) 2_565
Cu3 Cu4 2.6595(8) .
Cu3 O3 1.945(3) .
Cu3 O7 2.159(3) .
Cu3 O11 1.939(3) 3_655
Cu3 O14 1.962(3) 15_456
Cu3 O15 1.955(3) 13_556
Cu4 O4 1.956(3) .
Cu4 O8 2.130(3) .
Cu4 O12 1.958(3) 3_655
Cu4 O13 1.953(3) 15_456
Cu4 O16 1.961(3) 13_556
O1 C1 1.237(5) .
O2 C1 1.240(5) .
O3 C8 1.247(5) .
O4 C8 1.267(5) .
O9 Cu1 1.970(3) 9_567
O9 C17 1.243(5) .
O10 Cu2 1.967(3) 9_567
O10 C17 1.235(5) .
O11 Cu3 1.939(3) 4_565
O11 C24 1.231(5) .
O12 Cu4 1.959(3) 4_565
O12 C24 1.262(5) .
O13 Cu4 1.953(3) 16_556
O13 C33 1.266(5) .
O14 Cu3 1.962(3) 16_556
O14 C33 1.231(5) .
O15 Cu3 1.955(3) 13_556
O15 C40 1.244(5) .
O16 Cu4 1.961(3) 13_556
O16 C40 1.243(4) .
N1 N2 1.311(7) .
N1 C6 1.455(7) .
N1 C9 1.262(7) .
N2 N3 1.306(8) .
N3 C10 1.216(9) .
N4 N5 1.277(7) .
N4 C20 1.399(8) .
N4 C25 1.294(9) .
N5 N6 1.264(8) .
N6 C26 1.324(11) .
N10 C14 1.414(9) .
N10 C30 1.534(14) .
N10 C46 1.528(10) .
N7 N8 1.281(8) .
N7 C36 1.454(7) .
N7 C41 1.267(7) .
N8 N9 1.261(8) .
N9 C42 1.265(8) .
C1 C2 1.565(6) .
C2 C3 1.366(6) .
C2 C7 1.359(6) .
C3 H3 0.9500 .
C3 C4 1.395(6) .
C4 C5 1.345(6) .
C4 C8 1.529(6) .
C5 H5 0.9500 .
C5 C6 1.419(7) .
C6 C7 1.389(7) .
C7 H7 0.9500 .
C9 H9 0.9500 .
C9 C10 1.383(10) .
C10 C11 1.550(11) .
C11 C12 1.301(10) .
C11 C16 1.317(10) .
C12 H12 0.9500 .
C12 C13 1.324(9) .
C13 H13 0.9500 .
C13 C14 1.330(10) .
C14 C15 1.297(11) .
C15 H15 0.9500 .
C15 C16 1.440(10) .
C16 H16 0.9500 .
C17 C18 1.516(7) .
C18 C19 1.377(7) .
C18 C23 1.399(6) .
C19 H19 0.9500 .
C19 C20 1.433(8) .
C20 C21 1.394(7) .
C21 H21 0.9500 .
C21 C22 1.361(7) .
C22 C23 1.387(6) .
C22 C24 1.515(6) .
C23 H23 0.9500 .
C25 H25 0.9500 .
C25 C26 1.366(10) .
C26 C27 1.612(15) .
C27 C28 1.252(9) .
C27 C32 1.331(11) .
C28 H28 0.9500 .
C28 C29 1.318(10) .
C29 H29 0.9500 .
C29 C30 1.370(11) .
C30 C31 1.322(10) .
C31 H31 0.9500 .
C31 C32 1.416(10) .
C32 H32 0.9500 .
C33 C34 1.507(6) .
C34 C35 1.335(6) .
C34 C39 1.396(6) .
C35 H35 0.9500 .
C35 C36 1.435(7) .
C36 C37 1.373(7) .
C37 H37 0.9500 .
C37 C38 1.390(6) .
C38 C39 1.383(6) .
C38 C40 1.559(6) .
C39 H39 0.9500 .
C43 C48 1.303(10) .
C43 C44 1.304(10) .
C43 C42 1.507(10) .
C48 H48 0.9500 .
C48 C47 1.384(10) .
C47 H47 0.9500 .
C47 C46 1.348(11) .
C46 C45 1.310(10) .
C45 H45 0.9500 .
C45 C44 1.366(9) .
C44 H44 0.9500 .
C41 H41 0.9500 .
C41 C42 1.326(10) .

loop_
_geom_torsion_atom_site_label_1
_geom_torsion_atom_site_label_2
_geom_torsion_atom_site_label_3
_geom_torsion_atom_site_label_4
_geom_torsion
_geom_torsion_site_symmetry_1
Cu1 O1 C1 O2 -11.5(7) .
Cu1 O1 C1 C2 175.3(3) .
Cu1 O9 C17 O10 7.9(7) 9_567
Cu1 O9 C17 C18 178.9(3) 9_567
Cu2 O2 C1 O1 11.8(7) .
Cu2 O2 C1 C2 -174.9(3) .
Cu2 O10 C17 O9 -5.7(8) 9_567
Cu2 O10 C17 C18 -176.6(3) 9_567
Cu3 O3 C8 O4 -15.4(6) .
Cu3 O3 C8 C4 170.1(3) .
Cu3 O11 C24 O12 3.6(7) 4_565
Cu3 O11 C24 C22 171.0(3) 4_565
Cu3 O14 C33 O13 -1.9(7) 16_556
Cu3 O14 C33 C34 -178.5(3) 16_556
Cu3 O15 C40 O16 13.2(6) 13_556
Cu3 O15 C40 C38 -174.0(3) 13_556
Cu4 O4 C8 O3 6.2(6) .
Cu4 O4 C8 C4 -179.4(3) .
Cu4 O12 C24 O11 -12.4(7) 4_565
Cu4 O12 C24 C22 180.0(3) 4_565
Cu4 O13 C33 O14 11.4(7) 16_556
Cu4 O13 C33 C34 -172.1(3) 16_556
Cu4 O16 C40 O15 -5.5(6) 13_556
Cu4 O16 C40 C38 -178.2(3) 13_556
O1 C1 C2 C3 178.5(4) .
O1 C1 C2 C7 -5.2(7) .
O2 C1 C2 C3 4.1(7) .
O2 C1 C2 C7 -179.5(5) .
O9 C17 C18 C19 -14.2(8) .
O9 C17 C18 C23 164.8(4) .
O10 C17 C18 C19 158.3(6) .
O10 C17 C18 C23 -22.7(7) .
O13 C33 C34 C35 -0.8(8) .
O13 C33 C34 C39 177.4(4) .
O14 C33 C34 C35 176.2(5) .
O14 C33 C34 C39 -5.6(7) .
N1 N2 N3 C10 -2.2(17) .
N1 C6 C7 C2 173.0(6) .
N1 C9 C10 N3 -7.3(15) .
N1 C9 C10 C11 173.5(11) .
N2 N1 C6 C5 -42.7(14) .
N2 N1 C6 C7 147.0(10) .
N2 N1 C9 C10 5.8(13) .
N2 N3 C10 C9 5.8(17) .
N2 N3 C10 C11 -175.0(13) .
N3 C10 C11 C12 165.4(15) .
N3 C10 C11 C16 -21(2) .
N4 N5 N6 C26 2(2) .
N4 C20 C21 C22 -177.6(8) .
N4 C25 C26 N6 -5(2) .
N4 C25 C26 C27 -164.4(14) .
N5 N4 C20 C19 -9.9(17) .
N5 N4 C20 C21 171.2(12) .
N5 N4 C25 C26 6.2(19) .
N5 N6 C26 C25 2(2) .
N5 N6 C26 C27 160.0(17) .
N6 C26 C27 C28 157(2) .
N6 C26 C27 C32 -11(3) .
N10 C14 C15 C16 174.0(14) .
N10 C30 C31 C32 170.3(15) .
N10 C46 C45 C44 178.8(17) .
N7 N8 N9 C42 8(2) .
N7 C36 C37 C38 175.7(7) .
N7 C41 C42 N9 4.2(18) .
N7 C41 C42 C43 -178.7(16) .
N8 N7 C36 C35 -4.9(17) .
N8 N7 C36 C37 176.4(13) .
N8 N7 C41 C42 0.6(17) .
N8 N9 C42 C43 175.2(16) .
N8 N9 C42 C41 -7(2) .
C1 C2 C3 C4 174.9(4) .
C1 C2 C7 C6 -176.1(5) .
C2 C3 C4 C5 -0.4(7) .
C2 C3 C4 C8 -170.9(4) .
C3 C2 C7 C6 0.3(9) .
C3 C4 C5 C6 3.2(9) .
C3 C4 C8 O3 -11.2(6) .
C3 C4 C8 O4 173.7(4) .
C4 C5 C6 N1 -174.4(6) .
C4 C5 C6 C7 -4.2(10) .
C5 C4 C8 O3 178.2(4) .
C5 C4 C8 O4 3.0(7) .
C5 C6 C7 C2 2.5(10) .
C6 N1 N2 N3 -171.7(10) .
C6 N1 C9 C10 174.1(9) .
C7 C2 C3 C4 -1.4(8) .
C8 C4 C5 C6 173.8(5) .
C9 N1 N2 N3 -2.7(15) .
C9 N1 C6 C5 150.3(10) .
C9 N1 C6 C7 -20.0(14) .
C9 C10 C11 C12 -15(2) .
C9 C10 C11 C16 157.9(12) .
C10 C11 C12 C13 -178.5(13) .
C10 C11 C16 C15 178.3(12) .
C11 C12 C13 C14 -5(2) .
C12 C11 C16 C15 -8(2) .
C12 C13 C14 N10 -173.3(13) .
C12 C13 C14 C15 2(2) .
C13 C14 C15 C16 -2(2) .
C14 N10 C30 C29 -135.1(16) .
C14 N10 C30 C31 58.5(19) .
C14 N10 C46 C47 23(2) .
C14 N10 C46 C45 -154.3(15) .
C14 C15 C16 C11 5(2) .
C16 C11 C12 C13 8(2) .
C17 C18 C19 C20 -177.6(6) .
C17 C18 C23 C22 -176.4(5) .
C18 C19 C20 N4 174.5(8) .
C18 C19 C20 C21 -6.5(12) .
C19 C18 C23 C22 2.6(9) .
C19 C20 C21 C22 3.5(12) .
C20 N4 N5 N6 -177.3(14) .
C20 N4 C25 C26 177.7(13) .
C20 C21 C22 C23 2.5(10) .
C20 C21 C22 C24 179.4(6) .
C21 C22 C23 C18 -5.7(8) .
C21 C22 C24 O11 -158.6(6) .
C21 C22 C24 O12 10.5(8) .
C23 C18 C19 C20 3.5(10) .
C23 C22 C24 O11 18.3(7) .
C23 C22 C24 O12 -172.6(4) .
C24 C22 C23 C18 177.4(5) .
C25 N4 N5 N6 -5(2) .
C25 N4 C20 C19 179.7(12) .
C25 N4 C20 C21 0.8(18) .
C25 C26 C27 C28 -48(2) .
C25 C26 C27 C32 143.5(17) .
C26 C27 C28 C29 -171.6(15) .
C26 C27 C32 C31 169.1(17) .
C27 C28 C29 C30 4(3) .
C28 C27 C32 C31 2(3) .
C28 C29 C30 N10 -169.7(18) .
C28 C29 C30 C31 -3(3) .
C29 C30 C31 C32 2(3) .
C30 N10 C14 C13 11(2) .
C30 N10 C14 C15 -164.6(13) .
C30 N10 C46 C47 -109.9(17) .
C30 N10 C46 C45 73(2) .
C30 C31 C32 C27 -1(3) .
C32 C27 C28 C29 -3(3) .
C33 C34 C35 C36 176.0(6) .
C33 C34 C39 C38 -175.5(4) .
C34 C35 C36 N7 -176.2(7) .
C34 C35 C36 C37 2.4(11) .
C35 C34 C39 C38 2.7(8) .
C35 C36 C37 C38 -2.9(11) .
C36 N7 N8 N9 -173.8(13) .
C36 N7 C41 C42 168.1(12) .
C36 C37 C38 C39 3.4(9) .
C36 C37 C38 C40 -175.8(6) .
C37 C38 C39 C34 -3.3(7) .
C37 C38 C40 O15 -164.3(5) .
C37 C38 C40 O16 9.8(7) .
C39 C34 C35 C36 -2.2(9) .
C39 C38 C40 O15 16.5(6) .
C39 C38 C40 O16 -169.4(4) .
C40 C38 C39 C34 175.9(4) .
C43 C48 C47 C46 4(3) .
C48 C43 C44 C45 13(3) .
C48 C43 C42 N9 160.8(17) .
C48 C43 C42 C41 -16(3) .
C48 C47 C46 N10 -176.9(18) .
C48 C47 C46 C45 0(3) .
C47 C46 C45 C44 1(3) .
C46 N10 C14 C13 -121.3(14) .
C46 N10 C14 C15 63(2) .
C46 N10 C30 C29 -2(2) .
C46 N10 C30 C31 -168.6(14) .
C46 C45 C44 C43 -8(3) .
C44 C43 C48 C47 -11(3) .
C44 C43 C42 N9 -9(3) .
C44 C43 C42 C41 174.8(17) .
C41 N7 N8 N9 -5(2) .
C41 N7 C36 C35 -170.6(11) .
C41 N7 C36 C37 10.8(18) .
C42 C43 C48 C47 179.5(16) .
C42 C43 C44 C45 -178.4(18) .

loop_
_smtbx_masks_void_nr
_smtbx_masks_void_average_x
_smtbx_masks_void_average_y
_smtbx_masks_void_average_z
_smtbx_masks_void_volume
_smtbx_masks_void_count_electrons
1 -0.955 -0.065 -0.133 47479.0 10694.2
